data_2016199
loop_
_publ_author_name
'Silva, Fernando de C. da'
'Wardell, James L.'
'Wardell, Solange M. S. V.'
'Ferreira, Vitor F.'
'Low, John N.'
'Glidewell, Christopher'

_publ_section_title
;\p-Stacked dimers in
 6-methoxy-3,3-dimethyl-3<i>H</i>-benzo[<i>f</i>]chromene, and centrosymmetric
 dimers containing C---H&#x00B7;&#x00B7;&#x00B7;\p(arene) hydrogen bonds in
 racemic
 3-bromo-2,2,6,6-tetramethyl-3,4-dihydro-2<i>H</i>,6<i>H</i>-1,5-dioxatriphenylene
;
_journal_coeditor_code GG3118
_journal_issue 10
_journal_name_full 'Acta Crystallographica Section C'
_journal_page_first o568
_journal_page_last o571
_journal_paper_doi 10.1107/S0108270107039194
_journal_volume 63
_journal_year 2007
_chemical_formula_iupac 'C20 H21 Br O2'
_chemical_formula_moiety 'C20 H21 Br O2'
_chemical_formula_sum 'C20 H21 Br O2'
_chemical_formula_weight 373.28
_chemical_name_systematic
;
rac-3-bromo-2,2,6,6-tetramethyl-3,4-dihydro-2H,6H-1,5-dioxatriphenylene
;
_space_group_IT_number 14
_symmetry_cell_setting monoclinic
_symmetry_space_group_name_Hall '-P 2ybc'
_symmetry_space_group_name_H-M 'P 1 21/c 1'
_atom_sites_solution_hydrogens geom
_atom_sites_solution_primary direct
_atom_sites_solution_secondary difmap
_cell_angle_alpha 90.00
_cell_angle_beta 106.3430(10)
_cell_angle_gamma 90.00
_cell_formula_units_Z 4
_cell_length_a 10.7350(2)
_cell_length_b 13.7043(3)
_cell_length_c 12.0692(2)
_cell_measurement_reflns_used 3910
_cell_measurement_temperature 120(2)
_cell_measurement_theta_max 27.53
_cell_measurement_theta_min 1.98
_cell_volume 1703.83(6)
_computing_cell_refinement 'DENZO (Otwinowski & Minor, 1997) and COLLECT'
_computing_data_collection 'COLLECT (Nonius, 1999)'
_computing_data_reduction 'DENZO and COLLECT'
_computing_molecular_graphics 'PLATON (Spek, 2003)'
_computing_publication_material 'SHELXL97 and PRPKAPPA (Ferguson, 1999)'
_computing_structure_refinement 'OSCAIL and SHELXL97 (Sheldrick, 1997)'
_computing_structure_solution 'OSCAIL (McArdle, 2003) and SHELXS97 (Sheldrick, 1997)'
_diffrn_ambient_temperature 120(2)
_diffrn_detector_area_resol_mean 9.091
_diffrn_measured_fraction_theta_full 0.996
_diffrn_measured_fraction_theta_max 0.996
_diffrn_measurement_device_type 'Bruker Nonius KappaCCD area-detector'
_diffrn_measurement_method '\f and \w'
_diffrn_radiation_monochromator graphite
_diffrn_radiation_source 'Bruker-Nonius FR591 rotating anode'
_diffrn_radiation_type 'Mo K\a'
_diffrn_radiation_wavelength 0.71073
_diffrn_reflns_av_R_equivalents 0.0352
_diffrn_reflns_av_sigmaI/netI 0.0234
_diffrn_reflns_limit_h_max 13
_diffrn_reflns_limit_h_min -13
_diffrn_reflns_limit_k_max 17
_diffrn_reflns_limit_k_min -17
_diffrn_reflns_limit_l_max 15
_diffrn_reflns_limit_l_min -15
_diffrn_reflns_number 27068
_diffrn_reflns_theta_full 27.53
_diffrn_reflns_theta_max 27.53
_diffrn_reflns_theta_min 1.98
_diffrn_standards_decay_% 0
_diffrn_standards_number 0
_exptl_absorpt_coefficient_mu 2.420
_exptl_absorpt_correction_T_max 0.647
_exptl_absorpt_correction_T_min 0.378
_exptl_absorpt_correction_type multi-scan
_exptl_absorpt_process_details '(SADABS;(Sheldrick, 2003)'
_exptl_crystal_colour colourless
_exptl_crystal_density_diffrn 1.455
_exptl_crystal_density_method 'not measured'
_exptl_crystal_description block
_exptl_crystal_F_000 768
_exptl_crystal_size_max 0.44
_exptl_crystal_size_mid 0.40
_exptl_crystal_size_min 0.18
_refine_diff_density_max 0.429
_refine_diff_density_min -0.491
_refine_ls_extinction_method none
_refine_ls_goodness_of_fit_ref 1.181
_refine_ls_hydrogen_treatment constr
_refine_ls_matrix_type full
_refine_ls_number_parameters 212
_refine_ls_number_reflns 3910
_refine_ls_number_restraints 0
_refine_ls_restrained_S_all 1.181
_refine_ls_R_factor_all 0.0385
_refine_ls_R_factor_gt 0.0264
_refine_ls_shift/su_max 0.001
_refine_ls_shift/su_mean 0.000
_refine_ls_structure_factor_coef Fsqd
_refine_ls_weighting_details 'w = 1/[\s^2^(Fo^2^)+(0.0463P)^2^+0.5898P] where P=(Fo^2^+2Fc^2^)/3'
_refine_ls_weighting_scheme calc
_refine_ls_wR_factor_gt 0.0690
_refine_ls_wR_factor_ref 0.0882
_reflns_number_gt 3289
_reflns_number_total 3910
_reflns_threshold_expression I>2\s(I)
_cod_data_source_file gg3118.cif
_cod_data_source_block IV
_cod_original_sg_symbol_H-M 'P 21/c'
_cod_database_code 2016199
_cod_database_fobs_code 2016199

loop_
_symmetry_equiv_pos_as_xyz
'x, y, z'
'-x, y+1/2, -z+1/2'
'-x, -y, -z'
'x, -y-1/2, z-1/2'

loop_
_atom_site_type_symbol
_atom_site_label
_atom_site_fract_x
_atom_site_fract_y
_atom_site_fract_z
_atom_site_U_iso_or_equiv
_atom_site_adp_type
_atom_site_calc_flag
_atom_site_refinement_flags
_atom_site_occupancy
O O1 0.64783(14) 0.45972(10) 0.79319(12) 0.0198(3) Uani d . 1
C C2 0.7502(2) 0.39238(15) 0.78461(17) 0.0203(4) Uani d . 1
C C21 0.7205(2) 0.29086(16) 0.82207(19) 0.0265(5) Uani d . 1
C C22 0.8722(2) 0.43516(19) 0.86688(19) 0.0311(5) Uani d . 1
C C3 0.75145(19) 0.39838(15) 0.65806(17) 0.0195(4) Uani d . 1
Br Br3 0.89842(2) 0.326417(16) 0.630931(18) 0.02644(9) Uani d . 1
C C4 0.62668(19) 0.36142(15) 0.57523(17) 0.0191(4) Uani d . 1
C C4a 0.5129(2) 0.40107(14) 0.61074(16) 0.0167(4) Uani d . 1
C C4b 0.3848(2) 0.38825(13) 0.53866(16) 0.0159(4) Uani d . 1
O O5 0.37728(14) 0.34380(10) 0.43508(12) 0.0201(3) Uani d . 1
C C6 0.2593(2) 0.28945(15) 0.37892(17) 0.0190(4) Uani d . 1
C C61 0.2711(3) 0.18812(15) 0.4329(2) 0.0286(5) Uani d . 1
C C62 0.2602(2) 0.28442(17) 0.25302(17) 0.0246(5) Uani d . 1
C C7 0.1421(2) 0.34131(15) 0.39436(18) 0.0207(4) Uani d . 1
C C8 0.1504(2) 0.40043(14) 0.48396(17) 0.0178(4) Uani d . 1
C C8a 0.27603(19) 0.42038(13) 0.56644(16) 0.0157(4) Uani d . 1
C C8b 0.29330(19) 0.47272(13) 0.67280(16) 0.0157(4) Uani d . 1
C C9 0.1878(2) 0.51017(14) 0.70886(17) 0.0195(4) Uani d . 1
C C10 0.2084(2) 0.55897(15) 0.81183(18) 0.0230(4) Uani d . 1
C C11 0.3345(2) 0.57284(15) 0.88449(18) 0.0231(4) Uani d . 1
C C12 0.4388(2) 0.53802(14) 0.85254(17) 0.0201(4) Uani d . 1
C C12a 0.42136(19) 0.48714(13) 0.74691(16) 0.0162(4) Uani d . 1
C C12b 0.52830(19) 0.44786(14) 0.71427(16) 0.0167(4) Uani d . 1
H H21A 0.6361 0.2691 0.7729 0.040 Uiso calc R 1
H H21B 0.7184 0.2929 0.9027 0.040 Uiso calc R 1
H H21C 0.7881 0.2453 0.8147 0.040 Uiso calc R 1
H H22A 0.8578 0.4458 0.9426 0.047 Uiso calc R 1
H H22B 0.8928 0.4975 0.8362 0.047 Uiso calc R 1
H H22C 0.9447 0.3897 0.8748 0.047 Uiso calc R 1
H H3 0.7614 0.4686 0.6396 0.023 Uiso calc R 1
H H4A 0.6214 0.3828 0.4957 0.023 Uiso calc R 1
H H4B 0.6252 0.2892 0.5764 0.023 Uiso calc R 1
H H61A 0.2781 0.1939 0.5153 0.043 Uiso calc R 1
H H61B 0.3488 0.1557 0.4233 0.043 Uiso calc R 1
H H61C 0.1941 0.1495 0.3948 0.043 Uiso calc R 1
H H62A 0.3395 0.2516 0.2478 0.037 Uiso calc R 1
H H62B 0.2573 0.3507 0.2218 0.037 Uiso calc R 1
H H62C 0.1842 0.2477 0.2084 0.037 Uiso calc R 1
H H7 0.0604 0.3318 0.3391 0.025 Uiso calc R 1
H H8 0.0741 0.4297 0.4941 0.021 Uiso calc R 1
H H9 0.1016 0.5013 0.6611 0.023 Uiso calc R 1
H H10 0.1363 0.5837 0.8342 0.028 Uiso calc R 1
H H11 0.3474 0.6063 0.9557 0.028 Uiso calc R 1
H H12 0.5240 0.5481 0.9018 0.024 Uiso calc R 1

loop_
_atom_site_aniso_label
_atom_site_aniso_U_11
_atom_site_aniso_U_22
_atom_site_aniso_U_33
_atom_site_aniso_U_12
_atom_site_aniso_U_13
_atom_site_aniso_U_23
O1 0.0149(7) 0.0229(7) 0.0190(7) 0.0007(6) 0.0008(6) -0.0050(6)
C2 0.0146(10) 0.0242(10) 0.0209(10) 0.0027(8) 0.0031(8) -0.0005(8)
C21 0.0323(13) 0.0259(11) 0.0225(11) 0.0057(10) 0.0098(9) 0.0049(9)
C22 0.0205(12) 0.0426(14) 0.0252(11) 0.0014(10) -0.0018(9) -0.0071(10)
C3 0.0142(10) 0.0220(10) 0.0225(10) 0.0010(8) 0.0057(8) 0.0012(8)
Br3 0.01572(13) 0.03517(15) 0.02973(14) 0.00178(8) 0.00852(9) -0.00089(9)
C4 0.0159(10) 0.0230(10) 0.0186(9) 0.0017(8) 0.0050(8) -0.0014(8)
C4a 0.0165(10) 0.0164(9) 0.0176(9) -0.0001(7) 0.0053(8) -0.0003(7)
C4b 0.0183(10) 0.0144(9) 0.0146(9) -0.0001(7) 0.0040(7) -0.0009(7)
O5 0.0166(7) 0.0273(7) 0.0165(7) -0.0024(6) 0.0047(6) -0.0076(5)
C6 0.0189(10) 0.0198(9) 0.0165(9) -0.0024(8) 0.0019(8) -0.0040(8)
C61 0.0359(14) 0.0231(11) 0.0278(11) 0.0008(9) 0.0105(10) -0.0007(9)
C62 0.0238(11) 0.0305(12) 0.0187(10) -0.0004(9) 0.0045(8) -0.0050(8)
C7 0.0162(10) 0.0242(11) 0.0193(10) -0.0012(8) 0.0013(8) -0.0002(8)
C8 0.0148(10) 0.0190(9) 0.0197(9) 0.0015(8) 0.0047(8) 0.0023(7)
C8a 0.0169(10) 0.0147(9) 0.0147(9) -0.0012(7) 0.0029(7) 0.0006(7)
C8b 0.0188(10) 0.0127(9) 0.0161(9) 0.0014(7) 0.0054(7) 0.0011(7)
C9 0.0203(10) 0.0173(9) 0.0217(10) 0.0028(8) 0.0071(8) 0.0019(8)
C10 0.0271(12) 0.0202(10) 0.0239(10) 0.0060(9) 0.0106(9) 0.0006(8)
C11 0.0329(12) 0.0191(10) 0.0185(10) 0.0035(9) 0.0093(9) -0.0035(8)
C12 0.0238(11) 0.0177(9) 0.0173(9) -0.0007(8) 0.0034(8) -0.0014(7)
C12a 0.0195(10) 0.0127(9) 0.0162(9) 0.0002(7) 0.0050(7) 0.0005(7)
C12b 0.0160(10) 0.0152(9) 0.0169(9) -0.0017(7) 0.0013(8) 0.0013(7)

loop_
_atom_type_symbol
_atom_type_description
_atom_type_scat_dispersion_real
_atom_type_scat_dispersion_imag
_atom_type_scat_source
C C 0.0033 0.0016 'International Tables Vol C Tables 4.2.6.8 and 6.1.1.4'
H H 0.0000 0.0000 'International Tables Vol C Tables 4.2.6.8 and 6.1.1.4'
Br Br -0.2901 2.4595 'International Tables Vol C Tables 4.2.6.8 and 6.1.1.4'
O O 0.0106 0.0060 'International Tables Vol C Tables 4.2.6.8 and 6.1.1.4'

loop_
_geom_angle_atom_site_label_1
_geom_angle_atom_site_label_2
_geom_angle_atom_site_label_3
_geom_angle
_geom_angle_publ_flag
C12b O1 C2 116.74(15) no
O1 C2 C22 103.72(16) no
O1 C2 C21 109.37(17) no
C22 C2 C21 111.81(18) no
O1 C2 C3 104.73(15) no
C22 C2 C3 112.47(18) no
C21 C2 C3 113.92(17) no
C2 C21 H21A 109.5 no
C2 C21 H21B 109.5 no
H21A C21 H21B 109.5 no
C2 C21 H21C 109.5 no
H21A C21 H21C 109.5 no
H21B C21 H21C 109.5 no
C2 C22 H22A 109.5 no
C2 C22 H22B 109.5 no
H22A C22 H22B 109.5 no
C2 C22 H22C 109.5 no
H22A C22 H22C 109.5 no
H22B C22 H22C 109.5 no
C4 C3 C2 112.66(17) no
C4 C3 Br3 108.94(13) no
C2 C3 Br3 111.82(14) no
C4 C3 H3 107.7 no
C2 C3 H3 107.7 no
Br3 C3 H3 107.7 no
C4a C4 C3 109.21(16) no
C4a C4 H4A 109.8 no
C3 C4 H4A 109.8 no
C4a C4 H4B 109.8 no
C3 C4 H4B 109.8 no
H4A C4 H4B 108.3 no
C12b C4a C4b 117.69(18) no
C12b C4a C4 121.90(18) no
C4b C4a C4 120.38(17) no
O5 C4b C8a 121.85(17) no
O5 C4b C4a 114.40(17) no
C8a C4b C4a 123.71(17) no
C4b O5 C6 118.05(15) no
O5 C6 C7 110.38(16) no
O5 C6 C62 103.78(16) no
C7 C6 C62 112.67(17) no
O5 C6 C61 108.01(17) no
C7 C6 C61 110.50(18) no
C62 C6 C61 111.21(17) no
C6 C61 H61A 109.5 no
C6 C61 H61B 109.5 no
H61A C61 H61B 109.5 no
C6 C61 H61C 109.5 no
H61A C61 H61C 109.5 no
H61B C61 H61C 109.5 no
C6 C62 H62A 109.5 no
C6 C62 H62B 109.5 no
H62A C62 H62B 109.5 no
C6 C62 H62C 109.5 no
H62A C62 H62C 109.5 no
H62B C62 H62C 109.5 no
C8 C7 C6 121.41(19) no
C8 C7 H7 119.3 no
C6 C7 H7 119.3 no
C7 C8 C8a 120.31(19) no
C7 C8 H8 119.8 no
C8a C8 H8 119.8 no
C4b C8a C8b 118.23(17) no
C4b C8a C8 117.33(17) no
C8b C8a C8 124.43(18) no
C9 C8b C12a 117.97(17) no
C9 C8b C8a 122.77(18) no
C12a C8b C8a 119.25(18) no
C10 C9 C8b 121.0(2) no
C10 C9 H9 119.5 no
C8b C9 H9 119.5 no
C9 C10 C11 120.8(2) no
C9 C10 H10 119.6 no
C11 C10 H10 119.6 no
C12 C11 C10 119.90(19) no
C12 C11 H11 120.0 no
C10 C11 H11 120.0 no
C11 C12 C12a 120.87(19) no
C11 C12 H12 119.6 no
C12a C12 H12 119.6 no
C12 C12a C12b 121.55(18) no
C12 C12a C8b 119.43(18) no
C12b C12a C8b 119.00(17) no
C4a C12b O1 122.38(18) no
C4a C12b C12a 122.00(18) no
O1 C12b C12a 115.62(16) no

loop_
_geom_bond_atom_site_label_1
_geom_bond_atom_site_label_2
_geom_bond_distance
_geom_bond_publ_flag
O1 C12b 1.376(2) no
O1 C2 1.461(2) no
C2 C22 1.521(3) no
C2 C21 1.524(3) no
C2 C3 1.533(3) no
C21 H21A 0.98 no
C21 H21B 0.98 no
C21 H21C 0.98 no
C22 H22A 0.98 no
C22 H22B 0.98 no
C22 H22C 0.98 no
C3 C4 1.515(3) no
C3 Br3 1.965(2) no
C3 H3 1.00 no
C4 C4a 1.505(3) no
C4 H4A 0.99 no
C4 H4B 0.99 no
C7 C8 1.334(3) y
C4a C4b 1.416(3) y
C4b C8a 1.375(3) y
C8a C8b 1.436(3) y
C8b C9 1.419(3) y
C9 C10 1.373(3) y
C10 C11 1.403(3) y
C11 C12 1.369(3) y
C12 C12a 1.419(3) y
C12a C12b 1.420(3) y
C12b C4a 1.372(3) y
C8b C12a 1.427(3) y
C4b O5 1.372(2) no
O5 C6 1.461(2) no
C6 C7 1.501(3) no
C6 C62 1.524(3) no
C6 C61 1.524(3) no
C61 H61A 0.98 no
C61 H61B 0.98 no
C61 H61C 0.98 no
C62 H62A 0.98 no
C62 H62B 0.98 no
C62 H62C 0.98 no
C7 H7 0.95 no
C8 C8a 1.459(3) no
C8 H8 0.95 no
C9 H9 0.95 no
C10 H10 0.95 no
C11 H11 0.95 no
C12 H12 0.95 no

loop_
_geom_hbond_atom_site_label_D
_geom_hbond_atom_site_label_H
_geom_hbond_atom_site_label_A
_geom_hbond_site_symmetry_A
_geom_hbond_distance_DH
_geom_hbond_distance_HA
_geom_hbond_distance_DA
_geom_hbond_angle_DHA
_geom_hbond_publ_flag
C4 H4A Cg 3_666 0.99 2.95 3.765(2) 140 y

loop_
_geom_torsion_atom_site_label_1
_geom_torsion_atom_site_label_2
_geom_torsion_atom_site_label_3
_geom_torsion_atom_site_label_4
_geom_torsion
_geom_torsion_publ_flag
C12b O1 C2 C22 170.25(16) no
C12b O1 C2 C21 -70.3(2) no
C12b O1 C2 C3 52.1(2) no
O1 C2 C3 C4 -64.6(2) no
C22 C2 C3 C4 -176.56(17) no
C21 C2 C3 C4 54.9(2) no
O1 C2 C3 Br3 172.33(12) no
C22 C2 C3 Br3 60.4(2) no
C21 C2 C3 Br3 -68.2(2) no
C2 C3 C4 C4a 44.1(2) no
Br3 C3 C4 C4a 168.73(13) no
C3 C4 C4a C12b -10.5(3) no
C3 C4 C4a C4b 171.45(17) no
C12b C4a C4b O5 177.96(17) no
C4 C4a C4b O5 -3.9(3) no
C12b C4a C4b C8a 0.3(3) no
C4 C4a C4b C8a 178.45(18) no
C8a C4b O5 C6 -28.9(3) no
C4a C4b O5 C6 153.46(17) no
C4b O5 C6 C7 38.2(2) no
C4b O5 C6 C62 159.17(17) no
C4b O5 C6 C61 -82.7(2) no
O5 C6 C7 C8 -26.1(3) no
C62 C6 C7 C8 -141.6(2) no
C61 C6 C7 C8 93.3(2) no
C6 C7 C8 C8a 3.4(3) no
O5 C4b C8a C8b -175.33(16) no
C4a C4b C8a C8b 2.1(3) no
O5 C4b C8a C8 3.4(3) no
C4a C4b C8a C8 -179.11(18) no
C7 C8 C8a C4b 9.5(3) no
C7 C8 C8a C8b -171.85(19) no
C4b C8a C8b C9 179.12(18) no
C8 C8a C8b C9 0.5(3) no
C4b C8a C8b C12a -1.7(3) no
C8 C8a C8b C12a 179.62(17) no
C12a C8b C9 C10 0.1(3) no
C8a C8b C9 C10 179.32(18) no
C8b C9 C10 C11 -0.2(3) no
C9 C10 C11 C12 0.4(3) no
C10 C11 C12 C12a -0.5(3) no
C11 C12 C12a C12b -177.96(19) no
C11 C12 C12a C8b 0.4(3) no
C9 C8b C12a C12 -0.2(3) no
C8a C8b C12a C12 -179.42(17) no
C9 C8b C12a C12b 178.19(17) no
C8a C8b C12a C12b -1.0(3) no
C4b C4a C12b O1 176.64(17) no
C4 C4a C12b O1 -1.4(3) no
C4b C4a C12b C12a -3.3(3) no
C4 C4a C12b C12a 178.65(18) no
C2 O1 C12b C4a -21.8(3) no
C2 O1 C12b C12a 158.14(16) no
C12 C12a C12b C4a -178.02(18) no
C8b C12a C12b C4a 3.6(3) no
C12 C12a C12b O1 2.1(3) no
C8b C12a C12b O1 -176.29(16) no

loop_
_cod_related_entry_id
_cod_related_entry_database
_cod_related_entry_code
1 ChemSpider 21133081
